data_7100560
loop_
_publ_author_name
'Jonathan Steed'
'Lucas Applegarth'
'Nigel Clark'
'Andres E. Goeta'
'Judith A.K. Howard'
'Andrew D.M. Parker'
'Ivana Radosavljevic-Evans'
'Christine Richardson'

_publ_section_title
;
Modular Nanometer-Scale Structuring of Gel Fibres by
Sequential Self-Organization
;
_journal_name_full 'Chemical Communications'
_journal_paper_doi 10.1039/b511259a
_journal_year 2005
_chemical_formula_moiety 'C28 H26 Ag1 Cl3 N8 O5.74'
_chemical_formula_sum 'C28 H26 Ag Cl3 N8 O5.74'
_chemical_formula_weight 780.66
_space_group_IT_number 31
_space_group_name_Hall 'P 2ac -2'
_space_group_name_H-M_alt 'P m n 21'
_symmetry_cell_setting orthorhombic
_symmetry_space_group_name_H-M 'P m n 21'
_cell_angle_alpha 90
_cell_angle_beta 90
_cell_angle_gamma 90
_cell_formula_units_Z 4
_cell_length_a 43.826(4)
_cell_length_b 5.2608(5)
_cell_length_c 14.0960(14)
_cell_measurement_temperature 120
_cell_volume 3250.0(5)
_diffrn_ambient_temperature 120
_exptl_crystal_density_diffrn 1.595
_cod_depositor_comments
;
The following automatic conversions were performed:
'_symmetry_cell_setting' value 'Orthorhombic' changed to 'orthorhombic'
according to '/home/saulius/struct/CIF-dictionaries/cif_core.dic'
dictionary named 'cif_core.dic' version 2.4.1 from 2010-06-29.

Automatic conversion script
Id: cif_fix_enum 1527 2010-12-29 10:47:43Z saulius 
;
_cod_original_formula_sum 'C28 H26 Ag1 Cl3 N8 O5.74'
_cod_database_code 7100560

loop_
_symmetry_equiv_pos_as_xyz
x,y,z
-x,y,z
x+1/2,-y,z+1/2
-x+1/2,-y,z+1/2

loop_
_atom_site_label
_atom_site_type_symbol
_atom_site_fract_x
_atom_site_fract_y
_atom_site_fract_z
_atom_site_U_iso_or_equiv
_atom_site_occupancy
_atom_site_adp_type
_atom_site_refinement_flags_posn
_atom_site_refinement_flags_adp
_atom_site_refinement_flags_occupancy
_atom_site_disorder_assembly
_atom_site_disorder_group
_atom_site_attached_hydrogens
Ag1 Ag 0.170564(9) 0.53259(6) -0.18598(6) 0.0316 1.0000 Uani . . . . . .
N1 N 0.17482(9) 0.2710(8) -0.0666(3) 0.0237 1.0000 Uani . . . . . .
C5 C 0.15637(11) 0.3137(9) 0.0075(3) 0.0227 1.0000 Uani . . . . . .
C4 C 0.15575(10) 0.1540(9) 0.0869(3) 0.0209 1.0000 Uani . . . . . .
N2 N 0.13790(9) 0.1966(8) 0.1669(3) 0.0272 1.0000 Uani . . . . . .
C6 C 0.11498(11) 0.3769(10) 0.1749(3) 0.0275 1.0000 Uani . . . . . .
N3 N 0.10342(10) 0.3864(9) 0.2653(3) 0.0285 1.0000 Uani . . . . . .
C7 C 0.07842(10) 0.5378(9) 0.2948(3) 0.0246 1.0000 Uani . . . . . .
C12 C 0.06846(12) 0.7506(11) 0.2473(4) 0.0358 1.0000 Uani . . . . . .
C11 C 0.04352(13) 0.8867(11) 0.2815(4) 0.0363 1.0000 Uani . . . . . .
C10 C 0.02852(11) 0.8181(10) 0.3624(4) 0.0294 1.0000 Uani . . . . . .
C13 C 0.000000(6) 0.9594(15) 0.3940(7) 0.0371 1.0000 Uani S T . . . .
C9 C 0.03967(13) 0.6105(12) 0.4128(4) 0.0370 1.0000 Uani . . . . . .
C8 C 0.06450(13) 0.4687(11) 0.3790(4) 0.0358 1.0000 Uani . . . . . .
O1 O 0.10614(12) 0.5058(9) 0.1101(3) 0.0564 1.0000 Uani . . . . . .
C3 C 0.17524(10) -0.0574(9) 0.0876(3) 0.0242 1.0000 Uani . . . . . .
C2 C 0.19430(12) -0.0955(9) 0.0114(3) 0.0265 1.0000 Uani . . . . . .
C1 C 0.19329(11) 0.0707(9) -0.0655(3) 0.0253 1.0000 Uani . . . . . .
N7 N 0.12645(12) 0.7873(10) -0.1152(3) 0.0375 1.0000 Uani . . . . . .
C27 C 0.10851(14) 0.9339(11) -0.0978(4) 0.0377 1.0000 Uani . . . . . .
C28 C 0.08607(17) 1.1365(17) -0.0809(5) 0.0602 1.0000 Uani . . . . . .
N4 N 0.18065(9) 0.7846(8) -0.3056(3) 0.0241 1.0000 Uani . . . . . .
C18 C 0.16073(11) 0.9753(9) -0.3224(4) 0.0251 1.0000 Uani . . . . . .
C17 C 0.16352(10) 1.1395(9) -0.3995(3) 0.0205 1.0000 Uani . . . . . .
N5 N 0.14326(9) 1.3313(8) -0.4217(3) 0.0252 1.0000 Uani . . . . . .
C19 C 0.12151(11) 1.4306(9) -0.3614(3) 0.0231 1.0000 Uani . . . . . .
O2 O 0.11853(7) 1.3634(7) -0.2789(2) 0.0266 1.0000 Uani . . . . . .
N6 N 0.10458(9) 1.6182(8) -0.4042(3) 0.0252 1.0000 Uani . . . . . .
C20 C 0.07991(10) 1.7533(10) -0.3626(3) 0.0246 1.0000 Uani . . . . . .
C21 C 0.06443(11) 1.6763(11) -0.2816(4) 0.0332 1.0000 Uani . . . . . .
C22 C 0.03930(12) 1.8135(12) -0.2505(4) 0.0368 1.0000 Uani . . . . . .
C23 C 0.02862(11) 2.0246(10) -0.2991(4) 0.0333 1.0000 Uani . . . . . .
C26 C 0.000000(6) 2.1591(17) -0.2652(6) 0.0409 1.0000 Uani S T . . . .
C24 C 0.04433(13) 2.0995(10) -0.3799(4) 0.0353 1.0000 Uani . . . . . .
C25 C 0.06997(13) 1.9677(10) -0.4101(4) 0.0330 1.0000 Uani . . . . . .
C16 C 0.18833(11) 1.1000(10) -0.4612(3) 0.0257 1.0000 Uani . . . . . .
C15 C 0.20854(13) 0.9056(10) -0.4431(3) 0.0304 1.0000 Uani . . . . . .
C14 C 0.20401(12) 0.7502(10) -0.3645(3) 0.0297 1.0000 Uani . . . . . .
N8 N 0.35060(10) 0.2021(8) -0.1203(3) 0.0280 1.0000 Uani . . . . . .
O5 O 0.37384(8) 0.1069(8) -0.0877(3) 0.0358 1.0000 Uani . . . . . .
O4 O 0.33568(8) 0.0902(8) -0.1835(4) 0.0410 1.0000 Uani . . . . . .
Cl3 Cl 0.21113(3) 0.3854(3) 0.20801(12) 0.0424 1.0000 Uani . . . . . .
Cl2 Cl 0.24554(3) 0.4278(3) 0.38281(11) 0.0430 1.0000 Uani . . . . . .
Cl1 Cl 0.25122(3) 0.8082(3) 0.23557(12) 0.0411 1.0000 Uani . . . . . .
C29 C 0.22589(12) 0.5962(10) 0.2927(4) 0.0344 1.0000 Uani . . . . . .
O3 O 0.34074(11) 0.4099(8) -0.0904(3) 0.0394 1.0000 Uani . . . . . .
H4 H 0.14277(11) 0.4663(9) 0.0062(3) 0.0364 1.0000 Uiso R . . . . .
H10 H 0.07863(12) 0.8045(11) 0.1870(4) 0.0392 1.0000 Uiso R . . . . .
H9 H 0.03655(13) 1.0405(11) 0.2459(4) 0.0487 1.0000 Uiso R . . . . .
H12 H 0.000000(6) 0.9795(15) 0.4646(7) 0.0403 1.0000 Uiso RS . . . . .
H11 H 0.000000(6) 1.1308(15) 0.3634(7) 0.0403 1.0000 Uiso RS . . . . .
H8 H 0.02962(13) 0.5598(12) 0.4736(4) 0.0479 1.0000 Uiso R . . . . .
H7 H 0.07219(13) 0.3227(11) 0.4176(4) 0.0423 1.0000 Uiso R . . . . .
H3 H 0.17524(10) -0.1791(9) 0.1421(3) 0.0336 1.0000 Uiso R . . . . .
H2 H 0.20853(12) -0.2440(9) 0.0108(3) 0.0321 1.0000 Uiso R . . . . .
H1 H 0.20712(11) 0.0411(9) -0.1209(3) 0.0339 1.0000 Uiso R . . . . .
H16 H 0.14397(11) 1.0050(9) -0.2755(4) 0.0390 1.0000 Uiso R . . . . .
H19 H 0.07197(11) 1.5280(11) -0.2439(4) 0.0484 1.0000 Uiso R . . . . .
H20 H 0.02806(12) 1.7533(12) -0.1930(4) 0.0451 1.0000 Uiso R . . . . .
H23 H 0.000000(6) 2.3273(17) -0.2983(6) 0.0558 1.0000 Uiso RS . . . . .
H24 H 0.000000(6) 2.1865(17) -0.1950(6) 0.0558 1.0000 Uiso RS . . . . .
H21 H 0.03717(13) 2.2510(10) -0.4165(4) 0.0477 1.0000 Uiso R . . . . .
H22 H 0.08143(13) 2.0296(10) -0.4670(4) 0.0422 1.0000 Uiso R . . . . .
H15 H 0.19154(11) 1.2131(10) -0.5174(3) 0.0358 1.0000 Uiso R . . . . .
H14 H 0.22580(13) 0.8744(10) -0.4880(3) 0.0360 1.0000 Uiso R . . . . .
H13 H 0.21915(12) 0.6120(10) -0.3520(3) 0.0378 1.0000 Uiso R . . . . .
H18 H 0.11051(9) 1.6655(8) -0.4704(3) 0.0354 1.0000 Uiso R . . . . .
H17 H 0.14397(9) 1.3998(8) -0.4879(3) 0.0358 1.0000 Uiso R . . . . .
H6 H 0.11414(10) 0.2837(9) 0.3148(3) 0.0357 1.0000 Uiso R . . . . .
H5 H 0.14223(9) 0.0908(8) 0.2243(3) 0.0387 1.0000 Uiso R . . . . .
H25 H 0.06777(10) 1.0609(10) -0.0493(3) 0.0823 1.0000 Uiso R . . . . .
H27 H 0.0958 1.2604 -0.0355 0.0823 1.0000 Uiso . . . . . .
H26 H 0.0800 1.2139 -0.1390 0.0823 1.0000 Uiso . . . . . .
H28 H 0.20847(12) 0.6906(10) 0.3221(4) 0.0465 1.0000 Uiso R . . . . .
O6 O 0.0000 0.482(2) 0.1465(9) 0.0500 0.562(18) Uiso S . . . . .
O7 O 0.4696(2) 0.405(2) 0.4923(8) 0.0500 0.461(12) Uiso . . . . . .

loop_
_atom_site_aniso_label
_atom_site_aniso_U_11
_atom_site_aniso_U_22
_atom_site_aniso_U_33
_atom_site_aniso_U_23
_atom_site_aniso_U_13
_atom_site_aniso_U_12
Ag1 0.04592(19) 0.02444(15) 0.02449(15) 0.0083(2) -0.0067(2) -0.00201(15)
N1 0.029(2) 0.0217(18) 0.0199(18) 0.0013(14) -0.0045(15) -0.0024(16)
C5 0.022(2) 0.021(2) 0.026(2) -0.0038(18) -0.0112(17) 0.0036(17)
C4 0.022(2) 0.020(2) 0.021(2) 0.0001(17) -0.0074(17) 0.0001(17)
N2 0.027(2) 0.028(2) 0.0260(19) 0.0056(16) -0.0037(16) 0.0075(16)
C6 0.028(2) 0.030(2) 0.025(2) -0.0066(19) -0.0062(18) 0.008(2)
N3 0.027(2) 0.032(2) 0.026(2) 0.0000(17) 0.0024(16) 0.0074(18)
C7 0.023(2) 0.028(2) 0.022(3) -0.0037(18) -0.0029(15) -0.0004(18)
C12 0.031(3) 0.031(3) 0.046(3) 0.002(2) 0.007(2) 0.006(2)
C11 0.035(3) 0.028(3) 0.046(3) -0.004(2) 0.006(2) 0.007(2)
C10 0.022(2) 0.028(3) 0.038(3) -0.013(2) -0.0021(19) -0.002(2)
C13 0.026(3) 0.030(4) 0.055(5) -0.021(4) 0.0000 0.0000
C9 0.030(3) 0.045(3) 0.036(3) -0.007(2) 0.000(2) 0.002(2)
C8 0.037(3) 0.036(3) 0.034(2) -0.001(2) -0.003(2) 0.008(2)
O1 0.070(3) 0.063(3) 0.036(2) 0.002(2) -0.001(2) 0.048(3)
C3 0.024(2) 0.021(2) 0.027(2) 0.0063(17) -0.0039(17) -0.0005(18)
C2 0.031(2) 0.018(2) 0.030(3) -0.0003(18) 0.000(2) 0.0017(19)
C1 0.028(2) 0.024(2) 0.023(2) -0.0002(17) 0.0018(18) 0.0003(19)
N7 0.049(3) 0.034(2) 0.030(2) 0.0037(19) -0.007(2) -0.002(2)
C27 0.044(3) 0.036(3) 0.034(3) -0.006(2) -0.006(2) -0.006(3)
C28 0.050(4) 0.076(5) 0.054(4) -0.023(4) -0.009(3) 0.016(4)
N4 0.0271(19) 0.0197(18) 0.0254(19) 0.0004(15) -0.0108(16) -0.0034(15)
C18 0.027(2) 0.022(2) 0.027(2) -0.0025(19) -0.0021(17) -0.0049(18)
C17 0.023(2) 0.024(2) 0.015(2) -0.0017(16) -0.0024(15) -0.0003(17)
N5 0.029(2) 0.024(2) 0.0223(18) 0.0023(15) 0.0000(16) 0.0001(17)
C19 0.024(2) 0.021(2) 0.025(2) -0.0011(17) -0.0043(17) -0.0031(18)
O2 0.0267(17) 0.0319(18) 0.0213(16) 0.0029(14) 0.0018(13) 0.0016(14)
N6 0.0247(19) 0.0255(19) 0.0253(19) 0.0004(15) -0.0015(15) 0.0001(16)
C20 0.017(2) 0.027(2) 0.029(2) -0.0062(18) -0.0066(17) -0.0012(18)
C21 0.024(2) 0.038(3) 0.037(3) -0.004(2) -0.0015(19) -0.002(2)
C22 0.026(2) 0.046(3) 0.039(3) -0.004(2) 0.007(2) -0.008(2)
C23 0.019(2) 0.032(3) 0.049(3) -0.021(2) -0.004(2) -0.0037(19)
C26 0.032(4) 0.041(4) 0.050(5) -0.024(4) 0.0000 0.0000
C24 0.033(3) 0.028(3) 0.044(3) -0.006(2) -0.006(2) 0.005(2)
C25 0.032(3) 0.028(2) 0.040(3) 0.001(2) 0.003(2) 0.002(2)
C16 0.026(2) 0.025(2) 0.027(2) 0.0061(18) 0.0027(18) -0.0004(19)
C15 0.036(3) 0.030(3) 0.025(2) -0.0017(19) 0.005(2) 0.002(2)
C14 0.035(3) 0.025(2) 0.029(2) -0.0008(19) -0.006(2) -0.003(2)
N8 0.033(2) 0.032(2) 0.0194(17) -0.0031(17) 0.0003(16) 0.0019(18)
O5 0.0263(18) 0.046(2) 0.035(2) 0.0026(17) -0.0047(14) 0.0011(16)
O4 0.0377(19) 0.048(2) 0.0376(18) -0.020(3) -0.006(2) 0.0139(15)
Cl3 0.0419(7) 0.0310(6) 0.0544(8) -0.0025(6) -0.0196(6) -0.0013(5)
Cl2 0.0384(7) 0.0533(9) 0.0373(6) 0.0096(6) -0.0044(6) 0.0063(6)
Cl1 0.0428(7) 0.0293(6) 0.0512(8) 0.0026(6) -0.0071(6) -0.0026(5)
C29 0.030(2) 0.031(2) 0.042(3) -0.004(2) -0.005(2) 0.0054(19)
O3 0.054(2) 0.033(2) 0.0311(19) -0.0147(16) 0.0034(17) 0.0054(17)

loop_
_geom_bond_atom_site_label_1
_geom_bond_site_symmetry_1
_geom_bond_atom_site_label_2
_geom_bond_site_symmetry_2
_geom_bond_distance
_geom_bond_publ_flag
Ag1 . N4 . 2.190(4) yes
Ag1 . N7 . 2.556(5) yes
Ag1 . N1 . 2.181(4) yes
N1 . C1 . 1.329(6) yes
N1 . C5 . 1.340(7) yes
C5 . H4 . 1.000 no
C5 . C4 . 1.400(7) yes
C4 . C3 . 1.402(6) yes
C4 . N2 . 1.390(6) yes
N2 . H5 . 1.000 no
N2 . C6 . 1.387(6) yes
C6 . O1 . 1.202(7) yes
C6 . N3 . 1.373(6) yes
N3 . H6 . 1.000 no
N3 . C7 . 1.417(6) yes
C7 . C8 . 1.383(7) yes
C7 . C12 . 1.376(7) yes
C12 . H10 . 1.000 no
C12 . C11 . 1.393(8) yes
C11 . H9 . 1.000 no
C11 . C10 . 1.365(8) yes
C10 . C9 . 1.392(8) yes
C10 . C13 . 1.521(6) yes
C13 . H11 . 1.000 no
C13 . H12 . 1.000 no
C9 . H8 . 1.000 no
C9 . C8 . 1.403(8) yes
C8 . H7 . 1.000 no
C3 . H3 . 1.000 no
C3 . C2 . 1.376(7) yes
C2 . H2 . 1.000 no
C2 . C1 . 1.393(7) yes
C1 . H1 . 1.000 no
N7 . C27 . 1.128(8) yes
C27 . C28 . 1.470(10) yes
C28 . H26 . 0.952 no
C28 . H27 . 1.008 no
C28 . H25 . 1.000 no
N4 . C14 . 1.331(7) yes
N4 . C18 . 1.351(7) yes
C18 . H16 . 1.000 no
C18 . C17 . 1.395(7) yes
C17 . C16 . 1.408(6) yes
C17 . N5 . 1.380(6) yes
N5 . H17 . 1.000 no
N5 . C19 . 1.380(6) yes
C19 . N6 . 1.374(6) yes
C19 . O2 . 1.223(6) yes
N6 . H18 . 1.000 no
N6 . C20 . 1.421(6) yes
C20 . C25 . 1.382(7) yes
C20 . C21 . 1.389(7) yes
C21 . H19 . 1.000 no
C21 . C22 . 1.388(8) yes
C22 . H20 . 1.000 no
C22 . C23 . 1.386(9) yes
C23 . C24 . 1.388(9) yes
C23 . C26 . 1.517(6) yes
C26 . H24 . 1.000 no
C26 . H23 . 1.000 no
C24 . H21 . 1.000 no
C24 . C25 . 1.388(8) yes
C25 . H22 . 1.000 no
C16 . H15 . 1.000 no
C16 . C15 . 1.377(8) yes
C15 . H14 . 1.000 no
C15 . C14 . 1.391(7) yes
C14 . H13 . 1.000 no
N8 . O3 . 1.249(6) yes
N8 . O4 . 1.253(6) yes
N8 . O5 . 1.224(6) yes
Cl3 . C29 . 1.753(5) yes
Cl2 . C29 . 1.772(5) yes
Cl1 . C29 . 1.768(6) yes
C29 . H28 . 1.000 no
